data_7248391
loop_
_publ_author_name
'Jin, Yuxin'
'Jiang, Bingli'
'Song, Huajian'
'Mei, Chanming'
'Liu, Zuoan'
'Zhang, Xiakai'
'Liu, Jinyuan'
'Gong, Yongyang'

_publ_section_title
;
 Monophenyl luminescent material with dual-state emission and pH
 sensitivity for cell imaging.
;
_journal_issue 16
_journal_name_full 'RSC advances'
_journal_page_first 10942
_journal_page_last 10952
_journal_paper_doi 10.1039/d4ra01422g
_journal_volume 14
_journal_year 2024
_chemical_formula_moiety 'C22 H34 N4 O6'
_chemical_formula_sum 'C22 H36 N4 O6'
_chemical_formula_weight 452.55
_chemical_name_common DMSS-AM
_space_group_crystal_system monoclinic
_space_group_IT_number 14
_space_group_name_Hall '-P 2yn'
_space_group_name_H-M_alt 'P 1 21/n 1'
_atom_sites_solution_hydrogens difmap
_atom_sites_solution_primary dual
_audit_creation_date 2023-12-07
_audit_creation_method
;
Olex2 1.5
(compiled 2023.08.24 svn.re1ec1418 for OlexSys, GUI svn.r6817)
;
_audit_update_record
;
2024-01-31 deposited with the CCDC.	2024-03-26 downloaded from the CCDC.
;
_cell_angle_alpha 90
_cell_angle_beta 91.13(3)
_cell_angle_gamma 90
_cell_formula_units_Z 2
_cell_length_a 10.105(4)
_cell_length_b 7.746(3)
_cell_length_c 15.032(8)
_cell_measurement_reflns_used 323
_cell_measurement_temperature 293.00
_cell_measurement_theta_max 33.13
_cell_measurement_theta_min 5.23
_cell_volume 1176.4(9)
_computing_cell_refinement 'cis-12 2023.11.22'
_computing_data_reduction 'cis-12 2023.11.22'
_computing_molecular_graphics 'Olex2 1.5 (Dolomanov et al., 2009)'
_computing_publication_material 'Olex2 1.5 (Dolomanov et al., 2009)'
_computing_structure_refinement 'SHELXL 2018/3 (Sheldrick, 2015)'
_computing_structure_solution 'SHELXT 2018/2 (Sheldrick, 2018)'
_diffrn_ambient_temperature 293.00
_diffrn_measured_fraction_theta_full 1.000
_diffrn_measured_fraction_theta_max 0.996
_diffrn_measurement_device_type 'CCD area detector'
_diffrn_measurement_method 'phi and omega scans'
_diffrn_radiation_monochromator graphite
_diffrn_radiation_type CuK\a
_diffrn_radiation_wavelength 1.54178
_diffrn_reflns_av_R_equivalents 0.0747
_diffrn_reflns_av_unetI/netI 0.0501
_diffrn_reflns_Laue_measured_fraction_full 1.000
_diffrn_reflns_Laue_measured_fraction_max 0.996
_diffrn_reflns_limit_h_max 12
_diffrn_reflns_limit_h_min -12
_diffrn_reflns_limit_k_max 9
_diffrn_reflns_limit_k_min -9
_diffrn_reflns_limit_l_max 18
_diffrn_reflns_limit_l_min -18
_diffrn_reflns_number 18949
_diffrn_reflns_point_group_measured_fraction_full 1.000
_diffrn_reflns_point_group_measured_fraction_max 0.996
_diffrn_reflns_theta_full 67.679
_diffrn_reflns_theta_max 68.499
_diffrn_reflns_theta_min 5.227
_diffrn_source_current 1.2
_diffrn_source_power 0.06
_diffrn_source_voltage 50.0
_exptl_absorpt_coefficient_mu 0.768
_exptl_absorpt_correction_T_max 0.7531
_exptl_absorpt_correction_T_min 0.5692
_exptl_absorpt_correction_type none
_exptl_absorpt_process_details
;
SADABS-2016/2 (Bruker,2016/2) was used for absorption correction.
wR2(int) was 0.1292 before and 0.0863 after correction.
The Ratio of minimum to maximum transmission is 0.7558.
The \l/2 correction factor is Not present.
;
_exptl_crystal_density_diffrn 1.277
_exptl_crystal_F_000 488
_exptl_crystal_preparation Luminescent
_exptl_crystal_recrystallization_method 'Re-crystallisation from solvent'
_refine_diff_density_max 0.202
_refine_diff_density_min -0.301
_refine_diff_density_rms 0.073
_refine_ls_extinction_method none
_refine_ls_goodness_of_fit_ref 1.106
_refine_ls_hydrogen_treatment refall
_refine_ls_matrix_type full
_refine_ls_number_parameters 213
_refine_ls_number_reflns 2158
_refine_ls_number_restraints 0
_refine_ls_restrained_S_all 1.106
_refine_ls_R_factor_all 0.1028
_refine_ls_R_factor_gt 0.0701
_refine_ls_shift/su_max 0.001
_refine_ls_shift/su_mean 0.000
_refine_ls_structure_factor_coef Fsqd
_refine_ls_weighting_details 'w=1/[\s^2^(Fo^2^)+(0.1368P)^2^+0.0191P] where P=(Fo^2^+2Fc^2^)/3'
_refine_ls_weighting_scheme calc
_refine_ls_wR_factor_gt 0.1893
_refine_ls_wR_factor_ref 0.2109
_reflns_Friedel_coverage 0.000
_reflns_number_gt 1504
_reflns_number_total 2158
_reflns_threshold_expression 'I > 2\s(I)'
_cod_data_source_file d4ra01422g2.cif
_cod_data_source_block DMSS-AM
_cod_original_cell_volume 1176.5(9)
_cod_database_code 7248391
_shelx_shelxl_version_number 2018/3
_shelx_space_group_comment
;
The symmetry employed for this shelxl refinement is uniquely defined
by the following loop, which should always be used as a source of
symmetry information in preference to the above space-group names.
They are only intended as comments.
;
_olex2_refinement_description
;
;
_smtbx_masks_void_probe_radius 1.2
_smtbx_masks_void_truncation_radius 1.2
_olex2_submission_special_instructions 'No special instructions were received'

loop_
_space_group_symop_operation_xyz
'x, y, z'
'-x+1/2, y+1/2, -z+1/2'
'-x, -y, -z'
'x-1/2, -y-1/2, z-1/2'

loop_
_atom_site_label
_atom_site_type_symbol
_atom_site_fract_x
_atom_site_fract_y
_atom_site_fract_z
_atom_site_U_iso_or_equiv
_atom_site_adp_type
_atom_site_occupancy
_atom_site_site_symmetry_order
_atom_site_calc_flag
_atom_site_refinement_flags_posn
_atom_site_refinement_flags_adp
_atom_site_refinement_flags_occupancy
_atom_site_disorder_assembly
_atom_site_disorder_group
O001 O 0.33044(16) 0.1136(2) 0.56579(10) 0.0676(5) Uani 1 1 d . . . . .
O002 O 0.3751(2) 0.0722(2) 0.42328(12) 0.0765(6) Uani 1 1 d . . . . .
O003 O 0.4669(2) 1.1713(3) 0.87876(15) 0.0902(7) Uani 1 1 d . . . . .
N004 N 0.54607(19) 0.8380(2) 0.82218(13) 0.0604(5) Uani 1 1 d . . . . .
N005 N 0.5538(2) 0.6403(3) 0.66884(13) 0.0666(6) Uani 1 1 d . . . . .
C006 C 0.4421(2) 0.3366(3) 0.49304(15) 0.0537(6) Uani 1 1 d . . . . .
C007 C 0.4677(2) 0.4110(3) 0.57558(16) 0.0563(6) Uani 1 1 d . . . . .
C008 C 0.5253(2) 0.5744(3) 0.58595(15) 0.0558(6) Uani 1 1 d . . . . .
C009 C 0.3811(2) 0.1629(3) 0.48851(15) 0.0565(6) Uani 1 1 d . . . . .
C00A C 0.5759(3) 0.6536(3) 0.82808(18) 0.0694(7) Uani 1 1 d . . . . .
C00B C 0.5180(3) 0.5548(3) 0.74973(17) 0.0682(7) Uani 1 1 d . . . . .
C00C C 0.6288(3) 0.9417(4) 0.8812(2) 0.0769(8) Uani 1 1 d . . . . .
C00D C 0.2702(3) -0.0559(4) 0.5681(2) 0.0777(8) Uani 1 1 d . . . . .
C00E C 0.4085(3) 0.8786(4) 0.8394(3) 0.0834(9) Uani 1 1 d . . . . .
C00F C 0.6012(3) 1.1295(4) 0.8653(3) 0.0912(10) Uani 1 1 d . . . . .
C00G C 0.3844(4) 1.0671(5) 0.8244(3) 0.0958(11) Uani 1 1 d . . . . .
H007 H 0.449(2) 0.351(3) 0.6261(18) 0.060(7) Uiso 1 1 d . . . . .
H00E H 0.722(3) 0.910(4) 0.867(2) 0.086(9) Uiso 1 1 d . . . . .
H00C H 0.413(3) 0.541(4) 0.7526(19) 0.079(8) Uiso 1 1 d . . . . .
H00A H 0.542(3) 0.598(4) 0.884(2) 0.084(8) Uiso 1 1 d . . . . .
H00D H 0.557(3) 0.437(4) 0.7491(19) 0.077(8) Uiso 1 1 d . . . . .
H00B H 0.679(3) 0.646(3) 0.8272(16) 0.062(6) Uiso 1 1 d . . . . .
H00L H 0.616(3) 1.153(4) 0.800(3) 0.097(11) Uiso 1 1 d . . . . .
H00J H 0.386(4) 0.836(5) 0.904(3) 0.121(12) Uiso 1 1 d . . . . .
H00N H 0.290(4) 1.095(6) 0.838(3) 0.126(13) Uiso 1 1 d . . . . .
H00O H 0.408(4) 1.090(5) 0.762(3) 0.116(13) Uiso 1 1 d . . . . .
H00K H 0.352(3) 0.815(5) 0.798(3) 0.108(11) Uiso 1 1 d . . . . .
H00F H 0.611(4) 0.917(5) 0.948(3) 0.120(12) Uiso 1 1 d . . . . .
H00G H 0.184(5) -0.052(6) 0.531(3) 0.145(16) Uiso 1 1 d . . . . .
H005 H 0.570(3) 0.752(5) 0.674(2) 0.086(9) Uiso 1 1 d . . . . .
H00H H 0.225(4) -0.061(5) 0.624(3) 0.120(12) Uiso 1 1 d . . . . .
H00I H 0.325(4) -0.137(5) 0.540(3) 0.114(12) Uiso 1 1 d . . . . .
H00M H 0.651(4) 1.203(6) 0.910(3) 0.124(12) Uiso 1 1 d . . . . .

loop_
_atom_site_aniso_label
_atom_site_aniso_U_11
_atom_site_aniso_U_22
_atom_site_aniso_U_33
_atom_site_aniso_U_23
_atom_site_aniso_U_13
_atom_site_aniso_U_12
O001 0.0770(11) 0.0551(9) 0.0717(11) -0.0029(7) 0.0206(8) -0.0119(8)
O002 0.1040(14) 0.0589(10) 0.0669(11) -0.0071(8) 0.0099(9) -0.0158(9)
O003 0.0864(13) 0.0758(13) 0.1083(16) -0.0242(11) 0.0039(11) 0.0026(10)
N004 0.0621(11) 0.0605(12) 0.0587(11) -0.0039(8) 0.0027(8) -0.0015(8)
N005 0.0904(14) 0.0554(12) 0.0540(11) -0.0031(8) 0.0074(9) -0.0087(10)
C006 0.0517(11) 0.0481(11) 0.0614(13) -0.0009(9) 0.0071(9) 0.0024(9)
C007 0.0593(12) 0.0513(12) 0.0586(13) 0.0008(10) 0.0083(10) 0.0007(9)
C008 0.0576(12) 0.0511(11) 0.0591(13) -0.0036(9) 0.0069(9) 0.0030(9)
C009 0.0543(12) 0.0504(12) 0.0651(14) -0.0002(10) 0.0077(10) 0.0022(9)
C00A 0.0833(18) 0.0641(15) 0.0607(15) 0.0049(11) 0.0014(12) -0.0006(12)
C00B 0.0871(18) 0.0587(14) 0.0588(14) 0.0013(10) 0.0058(12) -0.0039(13)
C00C 0.0671(16) 0.0776(17) 0.086(2) -0.0139(14) -0.0067(14) -0.0071(13)
C00D 0.0844(19) 0.0592(15) 0.090(2) -0.0019(13) 0.0235(16) -0.0186(14)
C00E 0.0644(16) 0.0754(18) 0.111(2) -0.0163(17) 0.0039(15) -0.0055(13)
C00F 0.0805(19) 0.0701(17) 0.123(3) -0.0089(19) 0.0011(18) -0.0057(14)
C00G 0.0743(18) 0.082(2) 0.130(3) -0.022(2) -0.0064(19) 0.0092(15)

loop_
_atom_type_symbol
_atom_type_description
_atom_type_scat_dispersion_real
_atom_type_scat_dispersion_imag
_atom_type_scat_source
C C 0.0181 0.0091 'International Tables Vol C Tables 4.2.6.8 and 6.1.1.4'
H H 0.0000 0.0000 'International Tables Vol C Tables 4.2.6.8 and 6.1.1.4'
N N 0.0311 0.0180 'International Tables Vol C Tables 4.2.6.8 and 6.1.1.4'
O O 0.0492 0.0322 'International Tables Vol C Tables 4.2.6.8 and 6.1.1.4'

loop_
_geom_angle_atom_site_label_1
_geom_angle_atom_site_label_2
_geom_angle_atom_site_label_3
_geom_angle
_geom_angle_site_symmetry_1
_geom_angle_site_symmetry_3
_geom_angle_publ_flag
C009 O001 C00D 116.7(2) . . ?
C00G O003 C00F 110.1(3) . . ?
C00C N004 C00A 112.8(2) . . ?
C00C N004 C00E 108.3(2) . . ?
C00E N004 C00A 113.4(2) . . ?
C008 N005 C00B 123.1(2) . . ?
C008 N005 H005 119(2) . . ?
C00B N005 H005 115(2) . . ?
C007 C006 C008 120.3(2) . 3_666 ?
C007 C006 C009 119.25(19) . . ?
C008 C006 C009 120.44(19) 3_666 . ?
C006 C007 C008 123.0(2) . . ?
C006 C007 H007 119.6(15) . . ?
C008 C007 H007 117.4(15) . . ?
N005 C008 C006 122.2(2) . 3_666 ?
N005 C008 C007 121.1(2) . . ?
C007 C008 C006 116.7(2) . 3_666 ?
O001 C009 C006 112.74(19) . . ?
O002 C009 O001 121.8(2) . . ?
O002 C009 C006 125.5(2) . . ?
N004 C00A C00B 111.8(2) . . ?
N004 C00A H00A 113.6(17) . . ?
N004 C00A H00B 104.9(13) . . ?
C00B C00A H00A 107.3(17) . . ?
C00B C00A H00B 109.5(13) . . ?
H00A C00A H00B 110(2) . . ?
N005 C00B C00A 109.0(2) . . ?
N005 C00B H00C 110.2(16) . . ?
N005 C00B H00D 108.1(16) . . ?
C00A C00B H00C 112.8(16) . . ?
C00A C00B H00D 109.0(17) . . ?
H00C C00B H00D 108(2) . . ?
N004 C00C C00F 109.6(3) . . ?
N004 C00C H00E 105.6(18) . . ?
N004 C00C H00F 112(2) . . ?
C00F C00C H00E 112.2(19) . . ?
C00F C00C H00F 107(2) . . ?
H00E C00C H00F 110(3) . . ?
O001 C00D H00G 108(3) . . ?
O001 C00D H00H 106(2) . . ?
O001 C00D H00I 110(2) . . ?
H00G C00D H00H 94(3) . . ?
H00G C00D H00I 106(4) . . ?
H00H C00D H00I 131(3) . . ?
N004 C00E C00G 109.7(3) . . ?
N004 C00E H00J 108(2) . . ?
N004 C00E H00K 109(2) . . ?
C00G C00E H00J 114(2) . . ?
C00G C00E H00K 108(2) . . ?
H00J C00E H00K 107(3) . . ?
O003 C00F C00C 112.1(3) . . ?
O003 C00F H00L 105(2) . . ?
O003 C00F H00M 104(2) . . ?
C00C C00F H00L 107(2) . . ?
C00C C00F H00M 111(2) . . ?
H00L C00F H00M 118(3) . . ?
O003 C00G C00E 112.3(3) . . ?
O003 C00G H00N 108(2) . . ?
O003 C00G H00O 107(2) . . ?
C00E C00G H00N 110(2) . . ?
C00E C00G H00O 106(2) . . ?
H00N C00G H00O 114(3) . . ?

loop_
_geom_bond_atom_site_label_1
_geom_bond_atom_site_label_2
_geom_bond_distance
_geom_bond_site_symmetry_2
_geom_bond_publ_flag
O001 C009 1.334(3) . ?
O001 C00D 1.447(3) . ?
O002 C009 1.207(3) . ?
O003 C00F 1.414(4) . ?
O003 C00G 1.409(4) . ?
N004 C00A 1.462(3) . ?
N004 C00C 1.450(3) . ?
N004 C00E 1.454(4) . ?
N005 C008 1.372(3) . ?
N005 C00B 1.437(3) . ?
N005 H005 0.88(4) . ?
C006 C007 1.388(3) . ?
C006 C008 1.417(3) 3_666 ?
C006 C009 1.481(3) . ?
C007 C008 1.401(3) . ?
C007 H007 0.91(3) . ?
C00A C00B 1.513(4) . ?
C00A H00A 1.01(3) . ?
C00A H00B 1.04(3) . ?
C00B H00C 1.06(3) . ?
C00B H00D 0.99(3) . ?
C00C C00F 1.500(5) . ?
C00C H00E 1.00(3) . ?
C00C H00F 1.04(4) . ?
C00D H00G 1.03(5) . ?
C00D H00H 0.97(4) . ?
C00D H00I 0.94(4) . ?
C00E C00G 1.496(5) . ?
C00E H00J 1.06(4) . ?
C00E H00K 0.97(4) . ?
C00F H00L 1.00(4) . ?
C00F H00M 1.01(5) . ?
C00G H00N 1.00(4) . ?
C00G H00O 0.99(4) . ?

loop_
_geom_torsion_atom_site_label_1
_geom_torsion_atom_site_label_2
_geom_torsion_atom_site_label_3
_geom_torsion_atom_site_label_4
_geom_torsion
_geom_torsion_site_symmetry_1
_geom_torsion_site_symmetry_2
_geom_torsion_site_symmetry_3
_geom_torsion_site_symmetry_4
_geom_torsion_publ_flag
N004 C00A C00B N005 49.8(3) . . . . ?
N004 C00C C00F O003 58.6(4) . . . . ?
N004 C00E C00G O003 -58.3(4) . . . . ?
C006 C007 C008 N005 -177.3(2) . . . . ?
C006 C007 C008 C006 -0.1(3) . . . 3_666 ?
C007 C006 C009 O001 14.1(3) . . . . ?
C007 C006 C009 O002 -166.2(2) . . . . ?
C008 N005 C00B C00A 174.5(2) . . . . ?
C008 C006 C007 C008 0.1(4) 3_666 . . . ?
C008 C006 C009 O001 -166.16(19) 3_666 . . . ?
C008 C006 C009 O002 13.5(3) 3_666 . . . ?
C009 C006 C007 C008 179.9(2) . . . . ?
C00A N004 C00C C00F 174.8(2) . . . . ?
C00A N004 C00E C00G -175.3(3) . . . . ?
C00B N005 C008 C006 178.0(2) . . . 3_666 ?
C00B N005 C008 C007 -4.9(4) . . . . ?
C00C N004 C00A C00B -163.9(2) . . . . ?
C00C N004 C00E C00G 58.7(4) . . . . ?
C00D O001 C009 O002 1.2(3) . . . . ?
C00D O001 C009 C006 -179.1(2) . . . . ?
C00E N004 C00A C00B 72.5(3) . . . . ?
C00E N004 C00C C00F -58.8(3) . . . . ?
C00F O003 C00G C00E 56.0(4) . . . . ?
C00G O003 C00F C00C -56.0(4) . . . . ?

loop_
_smtbx_masks_void_nr
_smtbx_masks_void_average_x
_smtbx_masks_void_average_y
_smtbx_masks_void_average_z
_smtbx_masks_void_volume
_smtbx_masks_void_count_electrons
_smtbx_masks_void_content
1 0.000 0.000 0.500 7.3 0.1 ?
2 0.500 0.500 0.000 7.3 0.1 ?
